data_7020113
loop_
_publ_author_name
'Warren, Mark R.'
'Brayshaw, Simon K.'
'Hatcher, Lauren E.'
'Johnson, Andrew L.'
'Schiffers, Stefanie'
'Warren, Anna J.'
'Teat, Simon J.'
'Warren, John E.'
'Woodall, Christopher H.'
'Raithby, Paul R.'

_publ_section_title
;
 Photoactivated linkage isomerism in single crystals of nickel, palladium
 and platinum di-nitro complexes - a photocrystallographic investigation.
;
_journal_issue 42
_journal_name_full 'Dalton transactions (Cambridge, England : 2003)'
_journal_page_first 13173
_journal_page_last 13179
_journal_paper_doi 10.1039/c2dt30314k
_journal_volume 41
_journal_year 2012
_chemical_formula_moiety 'C38 H34 Cl4 N2 O4 P2 Pt'
_chemical_formula_sum 'C38 H34 Cl4 N2 O4 P2 Pt'
_chemical_formula_weight 981.50
_chemical_name_common
;
bis-(Triphenylphosphine)dinitro-platinum(II)
;
_chemical_name_systematic
;
?
;
_space_group_IT_number 61
_symmetry_cell_setting orthorhombic
_symmetry_space_group_name_Hall '-P 2ac 2ab'
_symmetry_space_group_name_H-M 'P b c a'
_atom_sites_solution_hydrogens geom
_atom_sites_solution_primary direct
_atom_sites_solution_secondary difmap
_audit_creation_method SHELXL-97
_cell_angle_alpha 90.00
_cell_angle_beta 90.00
_cell_angle_gamma 90.00
_cell_formula_units_Z 4
_cell_length_a 20.471(5)
_cell_length_b 7.953(5)
_cell_length_c 23.261(5)
_cell_measurement_reflns_used 553
_cell_measurement_temperature 100(2)
_cell_measurement_theta_max 32.5058
_cell_measurement_theta_min 3.2556
_cell_volume 3787(3)
_computing_cell_refinement
;
CrysAlisPro, Oxford Diffraction Ltd.,
Version 1.171.33.34d (release 27-02-2009 CrysAlis171 .NET)
(compiled Feb 27 2009,15:38:38)
;
_computing_data_collection
;
CrysAlisPro, Oxford Diffraction Ltd.,
Version 1.171.33.34d (release 27-02-2009 CrysAlis171 .NET)
(compiled Feb 27 2009,15:38:38)
;
_computing_data_reduction
;
CrysAlisPro, Oxford Diffraction Ltd.,
Version 1.171.33.34d (release 27-02-2009 CrysAlis171 .NET)
(compiled Feb 27 2009,15:38:38)
;
_computing_molecular_graphics 'X-Seed (Barbour, 1997)'
_computing_publication_material 'ENCIFER v1.4'
_computing_structure_refinement 'SHELXL-97 (Sheldrick, 1997)'
_computing_structure_solution 'SHELXS-97 (Sheldrick, 1997)'
_diffrn_ambient_temperature 100(2)
_diffrn_detector_area_resol_mean 10.3795
_diffrn_measured_fraction_theta_full 0.966
_diffrn_measured_fraction_theta_max 0.966
_diffrn_measurement_device_type
;
Goniometer Xcalibur, detector: Atlas (Gemini ultra Mo)
;
_diffrn_radiation_monochromator graphite
_diffrn_radiation_source 'Enhance (Mo) X-ray Source'
_diffrn_radiation_type 'Mo K\a'
_diffrn_radiation_wavelength 0.7107
_diffrn_reflns_av_R_equivalents 0.0340
_diffrn_reflns_av_sigmaI/netI 0.2057
_diffrn_reflns_limit_h_max 30
_diffrn_reflns_limit_h_min -30
_diffrn_reflns_limit_k_max 11
_diffrn_reflns_limit_k_min -11
_diffrn_reflns_limit_l_max 33
_diffrn_reflns_limit_l_min -34
_diffrn_reflns_number 2820
_diffrn_reflns_theta_full 32.92
_diffrn_reflns_theta_max 32.92
_diffrn_reflns_theta_min 2.65
_exptl_absorpt_coefficient_mu 4.115
_exptl_absorpt_correction_T_max 1.00000
_exptl_absorpt_correction_T_min 0.97391
_exptl_absorpt_correction_type multi-scan
_exptl_absorpt_process_details
;
CrysAlisPro, Oxford Diffraction Ltd.,
Version 1.171.33.34d (release 27-02-2009 CrysAlis171 .NET)
(compiled Feb 27 2009,15:38:38)
Empirical absorption correction using spherical harmonics,
implemented in SCALE3 ABSPACK scaling algorithm.
;
_exptl_crystal_colour colourless
_exptl_crystal_density_diffrn 1.721
_exptl_crystal_density_method 'not measured'
_exptl_crystal_description plate
_exptl_crystal_F_000 1936
_exptl_crystal_size_max 0.10
_exptl_crystal_size_mid 0.08
_exptl_crystal_size_min 0.08
_refine_diff_density_max 0.610
_refine_diff_density_min -0.657
_refine_diff_density_rms 0.085
_refine_ls_extinction_method none
_refine_ls_goodness_of_fit_ref 0.765
_refine_ls_hydrogen_treatment constr
_refine_ls_matrix_type full
_refine_ls_number_parameters 232
_refine_ls_number_reflns 6847
_refine_ls_number_restraints 0
_refine_ls_restrained_S_all 0.765
_refine_ls_R_factor_all 0.0728
_refine_ls_R_factor_gt 0.0185
_refine_ls_shift/su_max 0.002
_refine_ls_shift/su_mean 0.000
_refine_ls_structure_factor_coef Fsqd
_refine_ls_weighting_details 'calc w=1/[\s^2^(Fo^2^)+(0.0144P)^2^+0.0000P] where P=(Fo^2^+2Fc^2^)/3'
_refine_ls_weighting_scheme calc
_refine_ls_wR_factor_gt 0.0298
_refine_ls_wR_factor_ref 0.0338
_reflns_number_gt 3326
_reflns_number_total 6847
_reflns_threshold_expression >2sigma(I)
_cod_data_source_file c2dt30314k.txt
_cod_data_source_block 4
_cod_original_sg_symbol_H-M Pbca
_cod_database_code 7020113

loop_
_symmetry_equiv_pos_as_xyz
'x, y, z'
'-x+1/2, -y, z+1/2'
'x+1/2, -y+1/2, -z'
'-x, y+1/2, -z+1/2'
'-x, -y, -z'
'x-1/2, y, -z-1/2'
'-x-1/2, y-1/2, z'
'x, -y-1/2, z-1/2'

loop_
_atom_site_label
_atom_site_type_symbol
_atom_site_fract_x
_atom_site_fract_y
_atom_site_fract_z
_atom_site_U_iso_or_equiv
_atom_site_adp_type
_atom_site_occupancy
_atom_site_symmetry_multiplicity
_atom_site_calc_flag
_atom_site_refinement_flags
Pt1 Pt 0.5000 0.0000 0.5000 0.01341(2) Uani 1 2 d S
Cl1 Cl 0.23152(3) 0.24708(9) 0.17150(3) 0.05341(18) Uani 1 1 d .
Cl2 Cl 0.35151(3) 0.36565(8) 0.22591(3) 0.04412(15) Uani 1 1 d .
P1 P 0.56393(2) -0.14737(6) 0.56595(2) 0.01481(9) Uani 1 1 d .
01 O 0.37835(7) -0.04712(17) 0.55651(6) 0.0304(4) Uani 1 1 d .
02 O 0.43972(7) 0.13385(18) 0.59875(6) 0.0288(3) Uani 1 1 d .
N1 N 0.42955(8) 0.03158(18) 0.55940(7) 0.0196(4) Uani 1 1 d .
C1 C 0.52158(9) -0.2718(2) 0.62035(8) 0.0171(4) Uani 1 1 d .
C2 C 0.48497(9) -0.1922(2) 0.66265(8) 0.0241(5) Uani 1 1 d .
H2 H 0.4821 -0.0730 0.6630 0.029 Uiso 1 1 calc R
C3 C 0.45281(11) -0.2840(3) 0.70417(9) 0.0297(5) Uani 1 1 d .
H3 H 0.4274 -0.2281 0.7325 0.036 Uiso 1 1 calc R
C4 C 0.45744(11) -0.4578(3) 0.70467(9) 0.0318(6) Uani 1 1 d .
H4 H 0.4355 -0.5211 0.7334 0.038 Uiso 1 1 calc R
C5 C 0.49403(12) -0.5385(2) 0.66335(9) 0.0311(5) Uani 1 1 d .
H5 H 0.4974 -0.6576 0.6637 0.037 Uiso 1 1 calc R
C6 C 0.52600(10) -0.4466(2) 0.62121(9) 0.0228(4) Uani 1 1 d .
H6 H 0.5510 -0.5031 0.5928 0.027 Uiso 1 1 calc R
C7 C 0.61430(8) -0.0041(3) 0.60718(7) 0.0165(3) Uani 1 1 d .
C8 C 0.62447(9) 0.1594(2) 0.58842(8) 0.0222(4) Uani 1 1 d .
H8 H 0.6052 0.1964 0.5535 0.027 Uiso 1 1 calc R
C9 C 0.66263(10) 0.2692(3) 0.62033(9) 0.0258(5) Uani 1 1 d .
H9 H 0.6698 0.3807 0.6071 0.031 Uiso 1 1 calc R
C10 C 0.69008(10) 0.2167(3) 0.67105(10) 0.0272(5) Uani 1 1 d .
H10 H 0.7153 0.2928 0.6933 0.033 Uiso 1 1 calc R
C11 C 0.68118(10) 0.0537(3) 0.68997(9) 0.0255(5) Uani 1 1 d .
H11 H 0.7013 0.0174 0.7246 0.031 Uiso 1 1 calc R
C12 C 0.64311(10) -0.0569(2) 0.65873(8) 0.0229(4) Uani 1 1 d .
H12 H 0.6365 -0.1684 0.6722 0.027 Uiso 1 1 calc R
C13 C 0.61789(9) -0.2928(2) 0.52916(8) 0.0163(4) Uani 1 1 d .
C14 C 0.59034(10) -0.4039(2) 0.48938(8) 0.0209(5) Uani 1 1 d .
H14 H 0.5446 -0.4018 0.4827 0.025 Uiso 1 1 calc R
C15 C 0.62902(10) -0.5170(3) 0.45957(8) 0.0256(4) Uani 1 1 d .
H15 H 0.6098 -0.5937 0.4332 0.031 Uiso 1 1 calc R
C16 C 0.69557(10) -0.5175(3) 0.46843(9) 0.0285(5) Uani 1 1 d .
H16 H 0.7224 -0.5942 0.4479 0.034 Uiso 1 1 calc R
C17 C 0.72358(10) -0.4067(2) 0.50713(10) 0.0277(5) Uani 1 1 d .
H17 H 0.7696 -0.4068 0.5126 0.033 Uiso 1 1 calc R
C18 C 0.68506(9) -0.2962(2) 0.53788(9) 0.0216(4) Uani 1 1 d .
H18 H 0.7045 -0.2224 0.5650 0.026 Uiso 1 1 calc R
C19 C 0.31448(12) 0.2974(3) 0.16158(10) 0.0430(7) Uani 1 1 d .
H19A H 0.3182 0.3871 0.1323 0.052 Uiso 1 1 calc R
H19B H 0.3379 0.1972 0.1470 0.052 Uiso 1 1 calc R

loop_
_atom_site_aniso_label
_atom_site_aniso_U_11
_atom_site_aniso_U_22
_atom_site_aniso_U_33
_atom_site_aniso_U_23
_atom_site_aniso_U_13
_atom_site_aniso_U_12
Pt1 0.01205(3) 0.01456(3) 0.01363(3) -0.00007(5) 0.00040(6) 0.00111(6)
Cl1 0.0484(4) 0.0645(4) 0.0474(4) -0.0041(4) 0.0195(3) -0.0223(4)
Cl2 0.0541(4) 0.0450(3) 0.0333(3) 0.0086(3) -0.0024(3) 0.0041(3)
P1 0.0134(2) 0.0149(2) 0.0161(2) 0.0007(2) -0.0007(2) 0.0007(2)
01 0.0203(8) 0.0354(9) 0.0355(9) 0.0004(7) 0.0073(7) -0.0039(6)
02 0.0337(9) 0.0296(8) 0.0230(8) -0.0060(7) 0.0038(7) 0.0034(7)
N1 0.0217(9) 0.0204(10) 0.0168(8) 0.0026(6) 0.0027(7) 0.0064(7)
C1 0.0141(9) 0.0204(9) 0.0167(9) 0.0035(8) -0.0040(7) -0.0034(8)
C2 0.0262(13) 0.0241(10) 0.0221(10) 0.0027(8) 0.0038(8) 0.0034(8)
C3 0.0292(12) 0.0373(13) 0.0225(11) 0.0044(9) 0.0070(9) -0.0003(11)
C4 0.0307(12) 0.0388(14) 0.0258(11) 0.0095(9) 0.0011(10) -0.0134(10)
C5 0.0416(14) 0.0220(11) 0.0297(10) 0.0031(7) -0.0004(12) -0.0116(11)
C6 0.0274(11) 0.0207(9) 0.0203(10) 0.0008(8) -0.0004(9) -0.0043(8)
C7 0.0138(8) 0.0175(8) 0.0181(8) -0.0030(10) 0.0006(6) 0.0015(11)
C8 0.0223(11) 0.0219(10) 0.0224(10) 0.0021(8) -0.0012(8) -0.0007(9)
C9 0.0263(12) 0.0197(10) 0.0313(12) -0.0015(9) -0.0009(10) -0.0054(9)
C10 0.0203(12) 0.0298(12) 0.0316(12) -0.0114(10) -0.0007(10) -0.0035(10)
C11 0.0241(12) 0.0324(11) 0.0200(10) -0.0027(8) -0.0056(9) 0.0005(9)
C12 0.0224(11) 0.0212(9) 0.0250(11) 0.0014(8) -0.0037(9) 0.0006(8)
C13 0.0168(10) 0.0145(9) 0.0175(10) 0.0034(7) 0.0014(8) 0.0012(8)
C14 0.0191(10) 0.0195(9) 0.0241(13) -0.0003(7) -0.0017(8) 0.0000(8)
C15 0.0315(11) 0.0215(11) 0.0240(10) -0.0016(9) 0.0000(8) 0.0018(10)
C16 0.0317(11) 0.0252(12) 0.0286(11) 0.0005(10) 0.0093(9) 0.0132(11)
C17 0.0185(10) 0.0270(10) 0.0377(14) 0.0018(10) 0.0002(10) 0.0062(8)
C18 0.0191(11) 0.0199(10) 0.0259(11) 0.0020(8) -0.0007(9) 0.0007(8)
C19 0.0409(16) 0.0541(18) 0.0339(14) -0.0016(12) 0.0120(12) -0.0072(13)

loop_
_atom_type_symbol
_atom_type_description
_atom_type_scat_dispersion_real
_atom_type_scat_dispersion_imag
_atom_type_scat_source
C C 0.0033 0.0016 'International Tables Vol C Tables 4.2.6.8 and 6.1.1.4'
H H 0.0000 0.0000 'International Tables Vol C Tables 4.2.6.8 and 6.1.1.4'
N N 0.0061 0.0033 'International Tables Vol C Tables 4.2.6.8 and 6.1.1.4'
O O 0.0106 0.0060 'International Tables Vol C Tables 4.2.6.8 and 6.1.1.4'
P P 0.1023 0.0942 'International Tables Vol C Tables 4.2.6.8 and 6.1.1.4'
Cl Cl 0.1484 0.1585 'International Tables Vol C Tables 4.2.6.8 and 6.1.1.4'
Pt Pt -1.7033 8.3905 'International Tables Vol C Tables 4.2.6.8 and 6.1.1.4'

loop_
_geom_angle_atom_site_label_1
_geom_angle_atom_site_label_2
_geom_angle_atom_site_label_3
_geom_angle
_geom_angle_site_symmetry_1
_geom_angle_site_symmetry_3
N1 Pt1 N1 180.00(6) . 5_656
N1 Pt1 P1 89.24(5) . 5_656
N1 Pt1 P1 90.76(5) 5_656 5_656
N1 Pt1 P1 90.76(5) . .
N1 Pt1 P1 89.24(5) 5_656 .
P1 Pt1 P1 180.000(18) 5_656 .
C7 P1 C13 107.71(9) . .
C7 P1 C1 104.13(9) . .
C13 P1 C1 105.71(9) . .
C7 P1 Pt1 110.59(7) . .
C13 P1 Pt1 110.59(7) . .
C1 P1 Pt1 117.51(6) . .
01 N1 02 121.30(17) . .
01 N1 Pt1 120.83(13) . .
02 N1 Pt1 117.87(13) . .
C2 C1 C6 118.64(18) . .
C2 C1 P1 120.02(15) . .
C6 C1 P1 121.32(16) . .
C3 C2 C1 120.83(19) . .
C3 C2 H2 119.6 . .
C1 C2 H2 119.6 . .
C2 C3 C4 120.1(2) . .
C2 C3 H3 119.9 . .
C4 C3 H3 119.9 . .
C5 C4 C3 119.7(2) . .
C5 C4 H4 120.1 . .
C3 C4 H4 120.1 . .
C4 C5 C6 120.31(19) . .
C4 C5 H5 119.8 . .
C6 C5 H5 119.8 . .
C5 C6 C1 120.3(2) . .
C5 C6 H6 119.8 . .
C1 C6 H6 119.8 . .
C8 C7 C12 119.12(18) . .
C8 C7 P1 120.56(14) . .
C12 C7 P1 120.31(16) . .
C9 C8 C7 120.43(18) . .
C9 C8 H8 119.8 . .
C7 C8 H8 119.8 . .
C10 C9 C8 119.9(2) . .
C10 C9 H9 120.0 . .
C8 C9 H9 120.0 . .
C9 C10 C11 120.4(2) . .
C9 C10 H10 119.8 . .
C11 C10 H10 119.8 . .
C10 C11 C12 120.3(2) . .
C10 C11 H11 119.9 . .
C12 C11 H11 119.9 . .
C11 C12 C7 119.83(19) . .
C11 C12 H12 120.1 . .
C7 C12 H12 120.1 . .
C18 C13 C14 118.89(18) . .
C18 C13 P1 123.08(15) . .
C14 C13 P1 118.01(14) . .
C15 C14 C13 120.75(19) . .
C15 C14 H14 119.6 . .
C13 C14 H14 119.6 . .
C16 C15 C14 119.5(2) . .
C16 C15 H15 120.3 . .
C14 C15 H15 120.3 . .
C15 C16 C17 120.35(19) . .
C15 C16 H16 119.8 . .
C17 C16 H16 119.8 . .
C18 C17 C16 120.37(19) . .
C18 C17 H17 119.8 . .
C16 C17 H17 119.8 . .
C17 C18 C13 120.12(19) . .
C17 C18 H18 119.9 . .
C13 C18 H18 119.9 . .
Cl1 C19 Cl2 111.94(13) . .
Cl1 C19 H19A 109.2 . .
Cl2 C19 H19A 109.2 . .
Cl1 C19 H19B 109.2 . .
Cl2 C19 H19B 109.2 . .
H19A C19 H19B 107.9 . .

loop_
_geom_bond_atom_site_label_1
_geom_bond_atom_site_label_2
_geom_bond_distance
_geom_bond_site_symmetry_2
Pt1 N1 2.0130(16) .
Pt1 N1 2.0130(16) 5_656
Pt1 P1 2.3323(7) 5_656
Pt1 P1 2.3323(7) .
Cl1 C19 1.760(2) .
Cl2 C19 1.763(2) .
P1 C7 1.811(2) .
P1 C13 1.8140(19) .
P1 C1 1.8252(19) .
01 N1 1.223(2) .
02 N1 1.2420(19) .
C1 C2 1.389(3) .
C1 C6 1.394(3) .
C2 C3 1.378(3) .
C2 H2 0.9500 .
C3 C4 1.385(3) .
C3 H3 0.9500 .
C4 C5 1.377(3) .
C4 H4 0.9500 .
C5 C6 1.387(3) .
C5 H5 0.9500 .
C6 H6 0.9500 .
C7 C8 1.388(3) .
C7 C12 1.401(2) .
C8 C9 1.387(3) .
C8 H8 0.9500 .
C9 C10 1.372(3) .
C9 H9 0.9500 .
C10 C11 1.381(3) .
C10 H10 0.9500 .
C11 C12 1.381(3) .
C11 H11 0.9500 .
C12 H12 0.9500 .
C13 C18 1.390(3) .
C13 C14 1.398(3) .
C14 C15 1.384(3) .
C14 H14 0.9500 .
C15 C16 1.378(3) .
C15 H15 0.9500 .
C16 C17 1.384(3) .
C16 H16 0.9500 .
C17 C18 1.380(3) .
C17 H17 0.9500 .
C18 H18 0.9500 .
C19 H19A 0.9900 .
C19 H19B 0.9900 .

loop_
_geom_torsion_atom_site_label_1
_geom_torsion_atom_site_label_2
_geom_torsion_atom_site_label_3
_geom_torsion_atom_site_label_4
_geom_torsion
_geom_torsion_site_symmetry_1
N1 Pt1 P1 C7 -87.63(8) .
N1 Pt1 P1 C7 92.37(8) 5_656
P1 Pt1 P1 C7 -25(100) 5_656
N1 Pt1 P1 C13 153.14(8) .
N1 Pt1 P1 C13 -26.86(8) 5_656
P1 Pt1 P1 C13 -145(100) 5_656
N1 Pt1 P1 C1 31.69(8) .
N1 Pt1 P1 C1 -148.31(8) 5_656
P1 Pt1 P1 C1 94(100) 5_656
N1 Pt1 N1 01 -160.7(3) 5_656
P1 Pt1 N1 01 72.85(14) 5_656
P1 Pt1 N1 01 -107.15(14) .
N1 Pt1 N1 02 19.63(12) 5_656
P1 Pt1 N1 02 -106.83(13) 5_656
P1 Pt1 N1 02 73.17(13) .
C7 P1 C1 C2 55.42(17) .
C13 P1 C1 C2 168.79(15) .
Pt1 P1 C1 C2 -67.26(16) .
C7 P1 C1 C6 -123.40(17) .
C13 P1 C1 C6 -10.03(19) .
Pt1 P1 C1 C6 113.92(16) .
C6 C1 C2 C3 -1.0(3) .
P1 C1 C2 C3 -179.82(16) .
C1 C2 C3 C4 0.9(3) .
C2 C3 C4 C5 -0.3(4) .
C3 C4 C5 C6 -0.2(4) .
C4 C5 C6 C1 0.2(3) .
C2 C1 C6 C5 0.4(3) .
P1 C1 C6 C5 179.24(16) .
C13 P1 C7 C8 104.35(16) .
C1 P1 C7 C8 -143.72(15) .
Pt1 P1 C7 C8 -16.61(16) .
C13 P1 C7 C12 -76.15(16) .
C1 P1 C7 C12 35.79(17) .
Pt1 P1 C7 C12 162.90(13) .
C12 C7 C8 C9 0.0(3) .
P1 C7 C8 C9 179.47(15) .
C7 C8 C9 C10 -0.6(3) .
C8 C9 C10 C11 1.5(3) .
C9 C10 C11 C12 -1.7(3) .
C10 C11 C12 C7 1.1(3) .
C8 C7 C12 C11 -0.2(3) .
P1 C7 C12 C11 -179.70(16) .
C7 P1 C13 C18 5.75(19) .
C1 P1 C13 C18 -105.12(17) .
Pt1 P1 C13 C18 126.70(15) .
C7 P1 C13 C14 -172.93(14) .
C1 P1 C13 C14 76.21(16) .
Pt1 P1 C13 C14 -51.97(16) .
C18 C13 C14 C15 0.7(3) .
P1 C13 C14 C15 179.47(15) .
C13 C14 C15 C16 -1.3(3) .
C14 C15 C16 C17 0.5(3) .
C15 C16 C17 C18 0.9(3) .
C16 C17 C18 C13 -1.5(3) .
C14 C13 C18 C17 0.7(3) .
P1 C13 C18 C17 -178.00(15) .
